data_4340345
loop_
_publ_author_name
'Zhu, Yu'
'Wang, Yan-Mei'
'Zhao, Sheng-Yun'
'Liu, Pan'
'Wei, Chao'
'Wu, Yun-Long'
'Xia, Chang-Kun'
'Xie, Ji-Min'

_publ_section_title
;
 Three N-H Functionalized Metal-Organic Frameworks with Selective CO2
 Uptake, Dye Capture, and Catalysis.
;
_journal_issue 14
_journal_name_full 'Inorganic chemistry'
_journal_page_first 7692
_journal_page_last 7699
_journal_paper_doi 10.1021/ic5009895
_journal_volume 53
_journal_year 2014
_chemical_formula_sum 'C25 H29 N5 O9 Zn'
_chemical_formula_weight 608.90
_chemical_name_systematic
; 
 ? 
;
_space_group_IT_number 33
_symmetry_cell_setting orthorhombic
_symmetry_space_group_name_Hall 'P 2c -2n'
_symmetry_space_group_name_H-M 'P n a 21'
_atom_sites_solution_hydrogens geom
_atom_sites_solution_primary direct
_atom_sites_solution_secondary difmap
_audit_creation_method SHELXL-97
_cell_angle_alpha 90.00
_cell_angle_beta 90.00
_cell_angle_gamma 90.00
_cell_formula_units_Z 4
_cell_length_a 6.7566(14)
_cell_length_b 23.183(5)
_cell_length_c 17.755(4)
_cell_measurement_temperature 193(2)
_cell_volume 2781.1(10)
_computing_structure_refinement 'SHELXL-97 (Sheldrick, 1997)'
_computing_structure_solution 'SHELXS-97 (Sheldrick, 1990)'
_diffrn_ambient_temperature 193(2)
_diffrn_measured_fraction_theta_full 0.971
_diffrn_measured_fraction_theta_max 0.971
_diffrn_radiation_monochromator graphite
_diffrn_radiation_source 'fine-focus sealed tube'
_diffrn_radiation_type MoK\a
_diffrn_radiation_wavelength 0.71073
_diffrn_reflns_av_R_equivalents 0.0802
_diffrn_reflns_av_sigmaI/netI 0.1298
_diffrn_reflns_limit_h_max 8
_diffrn_reflns_limit_h_min -6
_diffrn_reflns_limit_k_max 19
_diffrn_reflns_limit_k_min -28
_diffrn_reflns_limit_l_max 21
_diffrn_reflns_limit_l_min -18
_diffrn_reflns_number 8482
_diffrn_reflns_theta_full 26.01
_diffrn_reflns_theta_max 26.01
_diffrn_reflns_theta_min 3.14
_exptl_absorpt_coefficient_mu 0.943
_exptl_absorpt_correction_T_max 0.8338
_exptl_absorpt_correction_T_min 0.8338
_exptl_absorpt_correction_type multi-scan
_exptl_absorpt_process_details 'CrystalClear (Rigaku, 2007)'
_exptl_crystal_colour white
_exptl_crystal_density_diffrn 1.454
_exptl_crystal_density_method 'not measured'
_exptl_crystal_description block
_exptl_crystal_F_000 1264
_exptl_crystal_size_max 0.20
_exptl_crystal_size_mid 0.20
_exptl_crystal_size_min 0.20
_platon_squeeze_details
;
;
_refine_diff_density_max 0.403
_refine_diff_density_min -0.524
_refine_diff_density_rms 0.089
_refine_ls_abs_structure_details 'Flack H D (1983), Acta Cryst. A39, 876-881'
_refine_ls_abs_structure_Flack 0.00
_refine_ls_extinction_method none
_refine_ls_goodness_of_fit_ref 1.057
_refine_ls_hydrogen_treatment constr
_refine_ls_matrix_type full
_refine_ls_number_parameters 256
_refine_ls_number_reflns 4163
_refine_ls_number_restraints 151
_refine_ls_restrained_S_all 1.042
_refine_ls_R_factor_all 0.1572
_refine_ls_R_factor_gt 0.1015
_refine_ls_shift/su_max 0.000
_refine_ls_shift/su_mean 0.000
_refine_ls_structure_factor_coef Fsqd
_refine_ls_weighting_details 'calc w=1/[\s^2^(Fo^2^)+(0.1200P)^2^+0.0000P] where P=(Fo^2^+2Fc^2^)/3'
_refine_ls_weighting_scheme calc
_refine_ls_wR_factor_gt 0.2387
_refine_ls_wR_factor_ref 0.2797
_reflns_number_gt 2260
_reflns_number_total 4163
_reflns_threshold_expression >2sigma(I)
_cod_data_source_file ic5009895_si_002.cif
_cod_data_source_block d
_cod_depositor_comments 'Adding full bibliography for 4340343--4340345.cif.'
_cod_original_sg_symbol_H-M Pna21
_cod_database_code 4340345

loop_
_symmetry_equiv_pos_as_xyz
'x, y, z'
'-x, -y, z+1/2'
'-x+1/2, y+1/2, z+1/2'
'x+1/2, -y+1/2, z'

loop_
_atom_site_label
_atom_site_type_symbol
_atom_site_fract_x
_atom_site_fract_y
_atom_site_fract_z
_atom_site_U_iso_or_equiv
_atom_site_adp_type
_atom_site_occupancy
_atom_site_symmetry_multiplicity
_atom_site_calc_flag
_atom_site_refinement_flags
C30 C 0.8053(10) 0.3925(3) 0.9524(3) 0.064(3) Uani 1 1 d GU
C21 C 0.9735(9) 0.4063(3) 0.9110(3) 0.070(3) Uani 1 1 d GU
H21 H 1.0924 0.4136 0.9357 0.084 Uiso 1 1 calc R
C22 C 0.9642(8) 0.4090(2) 0.8329(3) 0.068(3) Uani 1 1 d GU
H22 H 1.0767 0.4181 0.8053 0.082 Uiso 1 1 calc R
C17 C 0.7866(8) 0.39793(18) 0.7961(3) 0.059(3) Uani 1 1 d GU
C18 C 0.6183(7) 0.3842(2) 0.8375(3) 0.047(3) Uani 1 1 d GU
H18 H 0.4995 0.3768 0.8128 0.057 Uiso 1 1 calc R
C20 C 0.6277(9) 0.3815(3) 0.9156(3) 0.062(3) Uani 1 1 d GU
H20 H 0.5151 0.3723 0.9432 0.074 Uiso 1 1 calc R
C1 C 0.7454(8) 0.20125(19) 0.6713(3) 0.076(4) Uani 1 1 d G
H1 H 0.7692 0.1950 0.7223 0.091 Uiso 1 1 calc R
C2 C 0.7170(10) 0.1547(2) 0.6232(3) 0.062(3) Uani 1 1 d GU
H2 H 0.7218 0.1173 0.6419 0.075 Uiso 1 1 calc R
C3 C 0.6814(8) 0.1641(3) 0.5471(3) 0.081(4) Uani 1 1 d GU
H3 H 0.6623 0.1330 0.5149 0.097 Uiso 1 1 calc R
C4 C 0.6742(8) 0.2201(3) 0.5191(3) 0.061(3) Uani 1 1 d G
H4 H 0.6503 0.2263 0.4682 0.073 Uiso 1 1 calc R
C5 C 0.7026(8) 0.2666(2) 0.5672(2) 0.049(3) Uani 1 1 d GU
C6 C 0.7382(6) 0.2572(2) 0.6434(2) 0.059(3) Uani 1 1 d GU
Zn1 Zn 0.7516(2) 0.48366(6) 0.65691(12) 0.0607(5) Uani 1 1 d .
C8 C 0.7553(14) 0.3584(4) 0.6721(7) 0.050(3) Uani 1 1 d D
N4 N 0.7820(13) 0.4048(5) 0.7132(5) 0.057(3) Uani 1 1 d D
C24 C 0.4882(19) 0.5111(5) 0.7746(7) 0.056(3) Uani 1 1 d U
O1 O 0.9719(15) 0.3935(4) 1.0657(5) 0.088(3) Uani 1 1 d U
O5 O 0.6802(15) 0.5518(5) 0.5854(5) 0.084(3) Uani 1 1 d .
C15 C 0.5682(10) 0.4727(4) 0.3490(3) 0.044(3) Uani 1 1 d GU
C16 C 0.7619(9) 0.4582(4) 0.3674(4) 0.066(3) Uani 1 1 d GU
H16 H 0.8602 0.4596 0.3307 0.079 Uiso 1 1 calc R
C12 C 0.8087(8) 0.4415(4) 0.4404(4) 0.066(3) Uani 1 1 d GU
H12 H 0.9383 0.4319 0.4527 0.079 Uiso 1 1 calc R
C11 C 0.6617(11) 0.4394(4) 0.4951(3) 0.063(2) Uani 1 1 d GU
C13 C 0.4680(10) 0.4539(4) 0.4768(4) 0.057(2) Uani 1 1 d GU
H13 H 0.3697 0.4525 0.5134 0.069 Uiso 1 1 calc R
C14 C 0.4212(8) 0.4705(4) 0.4037(4) 0.056(3) Uani 1 1 d GU
H14 H 0.2916 0.4802 0.3914 0.067 Uiso 1 1 calc R
O6 O 0.6586(15) 0.5210(3) 0.7539(5) 0.066(2) Uani 1 1 d .
N1 N 0.7570(13) 0.3033(4) 0.6938(6) 0.057(3) Uani 1 1 d D
H1A H 0.7703 0.2958 0.7409 0.069 Uiso 1 1 calc R
C9 C 0.7127(17) 0.3690(5) 0.5883(7) 0.056(3) Uani 1 1 d DU
O2 O 0.6489(14) 0.3849(5) 1.0707(5) 0.090(3) Uani 1 1 d .
O3 O 0.3679(15) 0.4856(4) 0.7286(5) 0.085(3) Uani 1 1 d .
N2 N 0.6889(13) 0.3248(4) 0.5468(4) 0.051(2) Uani 1 1 d D
H2A H 0.6609 0.3315 0.5003 0.061 Uiso 1 1 calc R
O4 O 1.0388(11) 0.5079(4) 0.6551(7) 0.091(3) Uani 1 1 d .
C23 C 0.802(2) 0.3930(7) 1.0359(9) 0.085(3) Uani 1 1 d U
N3 N 0.6983(16) 0.4243(5) 0.5712(6) 0.066(3) Uani 1 1 d D

loop_
_atom_site_aniso_label
_atom_site_aniso_U_11
_atom_site_aniso_U_22
_atom_site_aniso_U_33
_atom_site_aniso_U_23
_atom_site_aniso_U_13
_atom_site_aniso_U_12
C30 0.077(5) 0.052(5) 0.064(5) -0.007(5) -0.002(5) 0.008(5)
C21 0.081(6) 0.058(6) 0.071(6) -0.010(5) -0.011(5) -0.007(5)
C22 0.068(3) 0.068(3) 0.068(3) 0.0000(10) -0.0001(10) 0.0001(10)
C17 0.059(3) 0.058(3) 0.059(3) -0.0005(10) -0.0001(10) 0.0005(10)
C18 0.048(3) 0.047(3) 0.047(3) -0.0007(10) 0.0003(10) -0.0001(10)
C20 0.062(3) 0.062(3) 0.062(3) 0.0003(10) -0.0002(10) -0.0001(10)
C1 0.047(6) 0.091(10) 0.090(12) 0.013(9) -0.013(7) -0.015(6)
C2 0.062(3) 0.062(3) 0.062(3) 0.0000(10) -0.0002(10) -0.0001(10)
C3 0.081(4) 0.081(4) 0.081(4) -0.0002(10) 0.0004(10) 0.0000(10)
C4 0.035(5) 0.063(8) 0.086(9) 0.017(7) -0.026(6) 0.001(6)
C5 0.049(3) 0.049(3) 0.050(3) 0.0000(10) 0.0003(10) -0.0003(10)
C6 0.059(3) 0.059(3) 0.059(3) -0.0003(10) 0.0005(10) -0.0001(10)
Zn1 0.0707(8) 0.0595(8) 0.0519(7) 0.0034(8) 0.0092(7) -0.0011(7)
C8 0.045(5) 0.039(6) 0.065(10) 0.010(6) 0.012(6) -0.006(5)
N4 0.046(6) 0.098(9) 0.027(4) 0.012(6) 0.011(4) 0.018(6)
C24 0.056(3) 0.056(3) 0.056(3) -0.0001(10) 0.0001(10) 0.0002(10)
O1 0.088(3) 0.089(3) 0.088(3) -0.0001(10) -0.0012(10) -0.0006(10)
O5 0.100(6) 0.104(8) 0.048(5) 0.010(5) -0.022(5) 0.002(7)
C15 0.044(3) 0.044(3) 0.044(3) -0.0003(10) 0.0000(10) 0.0000(10)
C16 0.064(5) 0.066(5) 0.067(5) 0.002(5) -0.001(4) 0.010(5)
C12 0.069(5) 0.063(5) 0.064(5) 0.002(5) 0.004(5) 0.006(5)
C11 0.064(5) 0.062(5) 0.062(5) -0.005(5) 0.003(5) 0.006(5)
C13 0.058(2) 0.057(3) 0.057(2) 0.0000(10) 0.0006(10) 0.0000(10)
C14 0.056(3) 0.055(3) 0.056(3) 0.0006(10) -0.0001(10) -0.0003(10)
O6 0.088(6) 0.053(5) 0.057(5) 0.002(4) 0.011(5) 0.005(4)
N1 0.064(6) 0.055(6) 0.052(5) 0.000(5) 0.020(5) 0.009(5)
C9 0.056(3) 0.056(3) 0.056(3) -0.0003(10) 0.0003(10) 0.0002(10)
O2 0.083(6) 0.125(9) 0.062(5) 0.012(6) 0.006(5) 0.044(6)
O3 0.096(8) 0.084(7) 0.075(6) -0.014(5) -0.012(6) 0.024(6)
N2 0.058(5) 0.077(7) 0.017(4) -0.002(4) -0.009(4) 0.002(5)
O4 0.056(5) 0.125(8) 0.091(6) 0.030(7) -0.022(6) -0.013(5)
C23 0.085(3) 0.084(3) 0.084(3) 0.0001(10) 0.0009(10) 0.0002(10)
N3 0.062(6) 0.077(8) 0.059(7) -0.007(6) 0.005(5) -0.022(6)

loop_
_atom_type_symbol
_atom_type_description
_atom_type_scat_dispersion_real
_atom_type_scat_dispersion_imag
_atom_type_scat_source
C C 0.0033 0.0016 'International Tables Vol C Tables 4.2.6.8 and 6.1.1.4'
H H 0.0000 0.0000 'International Tables Vol C Tables 4.2.6.8 and 6.1.1.4'
N N 0.0061 0.0033 'International Tables Vol C Tables 4.2.6.8 and 6.1.1.4'
O O 0.0106 0.0060 'International Tables Vol C Tables 4.2.6.8 and 6.1.1.4'
Zn Zn 0.2839 1.4301 'International Tables Vol C Tables 4.2.6.8 and 6.1.1.4'

loop_
_geom_angle_atom_site_label_1
_geom_angle_atom_site_label_2
_geom_angle_atom_site_label_3
_geom_angle
_geom_angle_site_symmetry_3
C21 C30 C20 120.0 .
C21 C30 C23 122.6(7) .
C20 C30 C23 117.3(7) .
C22 C21 C30 120.0 .
C22 C21 H21 120.0 .
C30 C21 H21 120.0 .
C21 C22 C17 120.0 .
C21 C22 H22 120.0 .
C17 C22 H22 120.0 .
C22 C17 C18 120.0 .
C22 C17 N4 117.7(4) .
C18 C17 N4 122.2(4) .
C20 C18 C17 120.0 .
C20 C18 H18 120.0 .
C17 C18 H18 120.0 .
C18 C20 C30 120.0 .
C18 C20 H20 120.0 .
C30 C20 H20 120.0 .
C2 C1 C6 120.0 .
C2 C1 H1 120.0 .
C6 C1 H1 120.0 .
C3 C2 C1 120.0 .
C3 C2 H2 120.0 .
C1 C2 H2 120.0 .
C2 C3 C4 120.0 .
C2 C3 H3 120.0 .
C4 C3 H3 120.0 .
C3 C4 C5 120.0 .
C3 C4 H4 120.0 .
C5 C4 H4 120.0 .
C6 C5 C4 120.0 .
C6 C5 N2 114.5(4) .
C4 C5 N2 125.4(4) .
C5 C6 C1 120.0 .
C5 C6 N1 121.2(4) .
C1 C6 N1 118.8(4) .
O4 Zn1 O6 101.1(5) .
O4 Zn1 O5 90.1(4) .
O6 Zn1 O5 97.0(4) .
O4 Zn1 N3 109.8(5) .
O6 Zn1 N3 148.1(4) .
O5 Zn1 N3 90.9(4) .
O4 Zn1 N4 98.9(4) .
O6 Zn1 N4 89.9(3) .
O5 Zn1 N4 167.4(4) .
N3 Zn1 N4 77.8(4) .
N4 C8 N1 128.5(11) .
N4 C8 C9 115.7(9) .
N1 C8 C9 115.7(10) .
C8 N4 C17 117.9(10) .
C8 N4 Zn1 115.9(7) .
C17 N4 Zn1 124.8(7) .
O6 C24 O3 119.0(12) .
O6 C24 C15 118.5(11) 2_665
O3 C24 C15 122.5(11) 2_665
C16 C15 C14 120.0 .
C16 C15 C24 122.2(7) 2_664
C14 C15 C24 117.8(7) 2_664
C15 C16 C12 120.0 .
C15 C16 H16 120.0 .
C12 C16 H16 120.0 .
C11 C12 C16 120.0 .
C11 C12 H12 120.0 .
C16 C12 H12 120.0 .
C12 C11 C13 120.0 .
C12 C11 N3 123.4(6) .
C13 C11 N3 116.6(6) .
C14 C13 C11 120.0 .
C14 C13 H13 120.0 .
C11 C13 H13 120.0 .
C13 C14 C15 120.0 .
C13 C14 H14 120.0 .
C15 C14 H14 120.0 .
C24 O6 Zn1 117.6(9) .
C8 N1 C6 123.1(9) .
C8 N1 H1A 118.5 .
C6 N1 H1A 118.5 .
N2 C9 N3 129.7(12) .
N2 C9 C8 117.1(10) .
N3 C9 C8 113.1(10) .
C9 N2 C5 128.1(8) .
C9 N2 H2A 116.0 .
C5 N2 H2A 116.0 .
O2 C23 O1 124.0(14) .
O2 C23 C30 121.2(13) .
O1 C23 C30 113.8(13) .
C9 N3 C11 118.2(11) .
C9 N3 Zn1 117.4(9) .
C11 N3 Zn1 124.3(8) .

loop_
_geom_bond_atom_site_label_1
_geom_bond_atom_site_label_2
_geom_bond_distance
_geom_bond_site_symmetry_2
C30 C21 1.3900 .
C30 C20 1.3900 .
C30 C23 1.484(17) .
C21 C22 1.3900 .
C21 H21 0.9300 .
C22 C17 1.3900 .
C22 H22 0.9300 .
C17 C18 1.3900 .
C17 N4 1.481(10) .
C18 C20 1.3900 .
C18 H18 0.9300 .
C20 H20 0.9300 .
C1 C2 1.3900 .
C1 C6 1.3901 .
C1 H1 0.9300 .
C2 C3 1.3900 .
C2 H2 0.9300 .
C3 C4 1.3900 .
C3 H3 0.9300 .
C4 C5 1.3900 .
C4 H4 0.9300 .
C5 C6 1.3900 .
C5 N2 1.399(11) .
C6 N1 1.400(11) .
Zn1 O4 2.020(8) .
Zn1 O6 2.028(8) .
Zn1 O5 2.083(10) .
Zn1 N3 2.083(11) .
Zn1 N4 2.093(11) .
C8 N4 1.312(12) .
C8 N1 1.334(12) .
C8 C9 1.535(18) .
C24 O6 1.230(14) .
C24 O3 1.294(15) .
C24 C15 1.426(14) 2_665
O1 C23 1.264(16) .
C15 C16 1.3900 .
C15 C14 1.3900 .
C15 C24 1.426(14) 2_664
C16 C12 1.3900 .
C16 H16 0.9300 .
C12 C11 1.3900 .
C12 H12 0.9300 .
C11 C13 1.3900 .
C11 N3 1.416(12) .
C13 C14 1.3900 .
C13 H13 0.9300 .
C14 H14 0.9300 .
N1 H1A 0.8600 .
C9 N2 1.274(12) .
C9 N3 1.321(13) .
O2 C23 1.219(17) .
N2 H2A 0.8600 .

loop_
_platon_squeeze_void_nr
_platon_squeeze_void_average_x
_platon_squeeze_void_average_y
_platon_squeeze_void_average_z
_platon_squeeze_void_volume
_platon_squeeze_void_count_electrons
_platon_squeeze_void_content
1 -0.048 0.250 0.161 446 87 ' '
2 -0.086 0.750 0.661 446 87 ' '
